data_4320464
loop_
_publ_author_name
'David A. Brown'
'W. Errington'
'W. K. Glass'
'W. Haase'
'T. J. Kemp'
'H. Nimir'
'S. M. Ostrovsky'
'R. Werner'

_publ_section_title
;
 Magnetic, Spectroscopic, and Structural Studies of Dicobalt Hydroxamates
 and Model Hydrolases
;
_journal_name_full 'Inorganic Chemistry'
_journal_page_first 5962
_journal_page_last 5971
_journal_paper_doi 10.1021/ic0103345
_journal_volume 40
_journal_year 2001
_chemical_formula_sum 'C20 H45 Co2 F3 N6 O10 S'
_chemical_formula_weight 736.54
_chemical_name_systematic
;
?
;
_space_group_IT_number 2
_symmetry_cell_setting triclinic
_symmetry_space_group_name_Hall '-P 1'
_symmetry_space_group_name_H-M 'P -1'
_atom_sites_solution_hydrogens geom
_atom_sites_solution_primary direct
_atom_sites_solution_secondary difmap
_audit_creation_method SHELXL
_cell_angle_alpha 101.9210(10)
_cell_angle_beta 95.7100(10)
_cell_angle_gamma 96.4810(10)
_cell_formula_units_Z 2
_cell_length_a 9.70210(10)
_cell_length_b 11.5985(2)
_cell_length_c 15.2967(3)
_cell_measurement_reflns_used 6449
_cell_measurement_temperature 180(2)
_cell_measurement_theta_max 28.52
_cell_measurement_theta_min 1.81
_cell_volume 1660.04(5)
_computing_cell_refinement 'SAINT (Siemens, 1995)'
_computing_data_collection 'SMART (Siemens, 1994)'
_computing_data_reduction SAINT
_computing_structure_refinement 'SHELXL-96 (Sheldrick, 1996)'
_computing_structure_solution 'SHELXS-96 (Sheldrick, 1990)'
_diffrn_ambient_temperature 180(2)
_diffrn_measurement_device ' Siemens SMART CCD area-detector diffractometer'
_diffrn_measurement_method '\w scans'
_diffrn_radiation_monochromator graphite
_diffrn_radiation_source 'normal-focus sealed tube'
_diffrn_radiation_type MoK\a
_diffrn_radiation_wavelength 0.71073
_diffrn_reflns_av_R_equivalents 0.0197
_diffrn_reflns_av_sigmaI/netI 0.0553
_diffrn_reflns_limit_h_max 12
_diffrn_reflns_limit_h_min -12
_diffrn_reflns_limit_k_max 10
_diffrn_reflns_limit_k_min -14
_diffrn_reflns_limit_l_max 19
_diffrn_reflns_limit_l_min -20
_diffrn_reflns_number 9900
_diffrn_reflns_theta_max 28.52
_diffrn_reflns_theta_min 1.81
_diffrn_standards_decay_% 0
_diffrn_standards_number 0
_exptl_absorpt_coefficient_mu 1.133
_exptl_absorpt_correction_T_max 0.8437
_exptl_absorpt_correction_T_min 0.7618
_exptl_absorpt_correction_type multi-scan
_exptl_crystal_colour red
_exptl_crystal_density_diffrn 1.474
_exptl_crystal_description block
_exptl_crystal_F_000 768
_exptl_crystal_size_max 0.30
_exptl_crystal_size_mid 0.30
_exptl_crystal_size_min 0.30
_refine_diff_density_max 0.412
_refine_diff_density_min -0.790
_refine_diff_density_rms 0.064
_refine_ls_extinction_method none
_refine_ls_goodness_of_fit_all 0.905
_refine_ls_goodness_of_fit_obs 1.039
_refine_ls_hydrogen_treatment constr
_refine_ls_matrix_type full
_refine_ls_number_parameters 405
_refine_ls_number_reflns 7200
_refine_ls_number_restraints 6
_refine_ls_restrained_S_all 0.905
_refine_ls_restrained_S_obs 1.040
_refine_ls_R_factor_all 0.0515
_refine_ls_R_factor_obs 0.0340
_refine_ls_shift/esd_max 0.001
_refine_ls_shift/esd_mean 0.000
_refine_ls_structure_factor_coef Fsqd
_refine_ls_weighting_details 'w=1/[\s^2^(Fo^2^)+(0.0369P)^2^+0.0000P] where P=(Fo^2^+2Fc^2^)/3'
_refine_ls_weighting_scheme calc
_refine_ls_wR_factor_all 0.0790
_refine_ls_wR_factor_obs 0.0751
_reflns_number_observed 5056
_reflns_number_total 7200
_reflns_observed_criterion >2\s(I)
_cod_data_source_file ic0103345_1.cif
_cod_data_source_block cotme
_cod_depositor_comments
;
The following automatic conversions were performed:

'_refine_ls_weighting_scheme' value 'calc
w=1/[\s^2^(Fo^2^)+(0.0369P)^2^+0.0000P] where P=(Fo^2^+2Fc^2^)/3' was
changed to 'calc'. New tag '_refine_ls_weighting_details' was
created. The value of the new tag was set to
'w=1/[\s^2^(Fo^2^)+(0.0369P)^2^+0.0000P] where P=(Fo^2^+2Fc^2^)/3'.

Automatic conversion script
Id: cif_fix_values 3143 2015-03-26 13:38:13Z robertas 
;
_cod_database_code 4320464

loop_
_symmetry_equiv_pos_as_xyz
'x, y, z'
'-x, -y, -z'

loop_
_atom_site_aniso_label
_atom_site_aniso_U_11
_atom_site_aniso_U_22
_atom_site_aniso_U_33
_atom_site_aniso_U_23
_atom_site_aniso_U_13
_atom_site_aniso_U_12
Co1 0.02414(15) 0.02785(17) 0.02336(15) 0.00685(13) 0.00333(12) 0.00079(13)
Co2 0.02554(16) 0.0365(2) 0.02881(17) 0.01234(14) 0.00232(12) 0.00385(14)
S1 0.0280(3) 0.0314(3) 0.0326(3) 0.0056(3) 0.0033(2) -0.0014(3)
O1 0.0283(8) 0.0416(10) 0.0339(9) 0.0158(8) 0.0067(7) 0.0028(7)
O2 0.0262(8) 0.0437(10) 0.0387(9) 0.0192(8) 0.0041(7) 0.0048(7)
O3 0.0574(11) 0.0375(10) 0.0275(9) 0.0074(8) 0.0006(8) 0.0069(9)
O4 0.0434(10) 0.0313(9) 0.0256(8) 0.0043(7) 0.0064(7) -0.0005(8)
O5 0.0279(9) 0.0629(13) 0.0453(10) 0.0244(10) 0.0003(8) 0.0025(9)
O6 0.0253(8) 0.0323(9) 0.0325(8) 0.0090(7) 0.0061(6) 0.0034(7)
O7 0.0324(9) 0.0332(9) 0.0293(8) 0.0062(7) 0.0058(7) -0.0067(7)
O8 0.0531(11) 0.0477(11) 0.0411(10) 0.0160(9) 0.0163(8) 0.0002(9)
O9 0.0272(9) 0.0521(12) 0.0558(11) 0.0092(10) -0.0046(8) -0.0057(8)
O10 0.0477(10) 0.0331(10) 0.0506(11) -0.0030(9) 0.0101(8) -0.0004(8)
N1 0.0305(10) 0.0425(13) 0.0296(10) 0.0038(9) 0.0042(8) -0.0087(10)
N2 0.0351(11) 0.0423(13) 0.0416(12) 0.0183(10) 0.0063(9) 0.0101(10)
N3 0.0369(11) 0.0389(13) 0.0500(13) 0.0134(11) 0.0107(10) 0.0093(10)
N4 0.0328(11) 0.0558(15) 0.0375(11) 0.0222(11) -0.0035(9) 0.0005(10)
N5 0.0418(13) 0.0394(14) 0.0345(12) 0.0030(11) 0.0128(10) -0.0126(11)
N6 0.0547(15) 0.0424(15) 0.0377(13) -0.0032(11) 0.0160(12) -0.0198(13)
F1 0.0372(9) 0.0876(15) 0.1130(16) 0.0368(13) -0.0268(9) -0.0060(10)
F2 0.0720(11) 0.0413(10) 0.0653(11) 0.0128(8) 0.0158(9) 0.0185(8)
F3 0.0854(13) 0.0695(12) 0.0421(9) 0.0233(9) 0.0151(8) 0.0137(10)
C1 0.0498(16) 0.0566(19) 0.0416(15) -0.0130(14) 0.0159(13) -0.0110(15)
C2 0.0582(18) 0.0476(18) 0.0493(17) 0.0003(14) 0.0101(14) -0.0224(15)
C3 0.0437(15) 0.073(2) 0.0325(14) 0.0125(14) -0.0068(12) -0.0044(15)
C4 0.0359(15) 0.078(2) 0.0481(16) 0.0229(16) -0.0069(12) 0.0113(15)
C5 0.0519(17) 0.061(2) 0.0597(18) 0.0152(16) 0.0158(14) 0.0305(15)
C6 0.0574(19) 0.054(2) 0.100(3) 0.0446(19) 0.0145(17) 0.0190(16)
C7 0.069(2) 0.057(2) 0.108(3) 0.025(2) 0.050(2) 0.0268(17)
C8 0.067(2) 0.0411(17) 0.069(2) 0.0002(16) 0.0005(16) 0.0054(16)
C9 0.0627(19) 0.0485(18) 0.077(2) 0.0351(17) 0.0075(16) 0.0133(16)
C10 0.0522(17) 0.070(2) 0.065(2) 0.0391(18) -0.0060(15) 0.0138(17)
C11 0.0546(18) 0.096(3) 0.0335(14) 0.0228(16) 0.0058(13) 0.0055(18)
C12 0.0584(19) 0.080(2) 0.0500(17) 0.0278(17) -0.0230(14) -0.0159(18)
C13 0.0292(12) 0.0312(13) 0.0242(11) 0.0032(10) 0.0083(9) 0.0040(10)
C14 0.0280(12) 0.0463(16) 0.0391(14) 0.0164(12) 0.0038(10) -0.0033(11)
C15 0.0329(12) 0.0363(14) 0.0273(12) 0.0025(11) 0.0058(10) 0.0001(11)
C16 0.084(2) 0.0408(17) 0.0370(15) -0.0009(13) 0.0097(14) 0.0033(16)
C17 0.0274(12) 0.0323(13) 0.0417(14) 0.0122(11) 0.0078(10) 0.0065(10)
C18 0.0308(13) 0.0631(19) 0.0542(16) 0.0258(15) 0.0175(12) 0.0116(13)
C19 0.0292(12) 0.0324(13) 0.0302(12) 0.0103(11) 0.0035(10) -0.0008(11)
C20 0.0365(14) 0.0422(16) 0.0390(14) 0.0084(12) 0.0027(11) -0.0007(12)

loop_
_atom_site_label
_atom_site_type_symbol
_atom_site_fract_x
_atom_site_fract_y
_atom_site_fract_z
_atom_site_U_iso_or_equiv
_atom_site_thermal_displace_type
_atom_site_occupancy
_atom_site_calc_flag
_atom_site_refinement_flags
_atom_site_disorder_group
Co1 Co 0.43330(3) 0.64803(3) -0.219263(18) 0.02513(8) Uani 1 d . .
Co2 Co 0.29717(3) 0.78672(3) -0.38441(2) 0.02963(9) Uani 1 d . .
S1 S -0.14813(6) 0.20698(5) -0.14925(4) 0.03133(14) Uani 1 d . .
O1 O 0.57639(15) 0.73195(15) -0.28667(10) 0.0334(4) Uani 1 d . .
O2 O 0.50191(15) 0.83933(15) -0.38336(10) 0.0347(4) Uani 1 d . .
O3 O 0.31704(18) 0.61248(15) -0.44194(10) 0.0410(4) Uani 1 d . .
O4 O 0.34962(16) 0.51541(14) -0.33121(10) 0.0340(4) Uani 1 d . .
O5 O 0.09545(16) 0.73715(17) -0.34506(11) 0.0441(5) Uani 1 d . .
O6 O 0.28286(14) 0.76103(14) -0.24773(10) 0.0297(4) Uani 1 d . .
O7 O 0.29930(15) 0.57118(14) -0.14113(10) 0.0325(4) Uani 1 d . .
O8 O -0.06658(18) 0.21342(16) -0.22230(11) 0.0462(5) Uani 1 d . .
O9 O -0.28608(16) 0.14369(16) -0.17412(12) 0.0470(5) Uani 1 d . .
O10 O -0.13618(18) 0.31780(15) -0.08377(12) 0.0458(4) Uani 1 d . .
N1 N 0.52933(19) 0.76726(18) -0.09051(12) 0.0359(5) Uani 1 d . .
N2 N 0.5966(2) 0.53883(19) -0.18734(13) 0.0379(5) Uani 1 d . .
N3 N 0.2717(2) 0.98288(19) -0.34424(14) 0.0407(5) Uani 1 d . .
N4 N 0.2168(2) 0.8076(2) -0.51508(13) 0.0413(5) Uani 1 d . .
N5 N 0.1284(2) 0.4813(2) -0.08071(15) 0.0402(5) Uani 1 d D .
H5F H 0.059(2) 0.432(2) -0.0860(17) 0.048(8) Uiso 1 d D .
H5G H 0.146(2) 0.5382(18) -0.0365(13) 0.037(7) Uiso 1 d D .
N6 N 0.1675(3) 0.4045(2) -0.22476(15) 0.0481(6) Uani 1 d D .
H6F H 0.106(2) 0.3522(18) -0.2282(15) 0.027(7) Uiso 1 d D .
H6G H 0.214(2) 0.408(2) -0.2660(14) 0.042(8) Uiso 1 d D .
F1 F 0.07541(16) 0.16093(18) -0.06073(13) 0.0808(6) Uani 1 d . .
F2 F -0.05699(17) 0.00607(14) -0.13762(11) 0.0580(4) Uani 1 d . .
F3 F -0.11594(18) 0.10081(16) -0.01497(10) 0.0633(5) Uani 1 d . .
C1 C 0.4252(3) 0.8117(3) -0.03164(17) 0.0536(8) Uani 1 d . .
H1A H 0.4737 0.8572 0.0266 0.080 Uiso 1 calc R .
H1B H 0.3623 0.7442 -0.0224 0.080 Uiso 1 calc R .
H1C H 0.3707 0.8631 -0.0603 0.080 Uiso 1 calc R .
C2 C 0.6222(3) 0.8732(3) -0.09979(18) 0.0553(8) Uani 1 d . .
H2A H 0.6621 0.9200 -0.0399 0.083 Uiso 1 calc R .
H2B H 0.5682 0.9220 -0.1316 0.083 Uiso 1 calc R .
H2C H 0.6978 0.8478 -0.1340 0.083 Uiso 1 calc R .
C3 C 0.6101(3) 0.6898(3) -0.04645(17) 0.0514(8) Uani 1 d . .
H3A H 0.5455 0.6352 -0.0226 0.062 Uiso 1 calc R .
H3B H 0.6754 0.7393 0.0049 0.062 Uiso 1 calc R .
C4 C 0.6913(3) 0.6186(3) -0.11143(18) 0.0532(8) Uani 1 d . .
H4A H 0.7560 0.6733 -0.1352 0.064 Uiso 1 calc R .
H4B H 0.7480 0.5705 -0.0795 0.064 Uiso 1 calc R .
C5 C 0.6774(3) 0.5033(3) -0.26303(19) 0.0548(8) Uani 1 d . .
H5C H 0.7522 0.4602 -0.2440 0.082 Uiso 1 calc R .
H5D H 0.7183 0.5744 -0.2814 0.082 Uiso 1 calc R .
H5E H 0.6152 0.4516 -0.3139 0.082 Uiso 1 calc R .
C6 C 0.5389(3) 0.4299(3) -0.1608(2) 0.0652(9) Uani 1 d . .
H6C H 0.6150 0.3850 -0.1472 0.098 Uiso 1 calc R .
H6D H 0.4719 0.3808 -0.2103 0.098 Uiso 1 calc R .
H6E H 0.4915 0.4514 -0.1073 0.098 Uiso 1 calc R .
C7 C 0.1487(3) 1.0057(3) -0.2979(2) 0.0729(10) Uani 1 d . .
H7A H 0.1369 1.0898 -0.2908 0.109 Uiso 1 calc R .
H7B H 0.1619 0.9863 -0.2385 0.109 Uiso 1 calc R .
H7C H 0.0653 0.9561 -0.3336 0.109 Uiso 1 calc R .
C8 C 0.3950(3) 1.0567(3) -0.2880(2) 0.0617(8) Uani 1 d . .
H8B H 0.3812 1.1407 -0.2779 0.093 Uiso 1 calc R .
H8C H 0.4781 1.0453 -0.3186 0.093 Uiso 1 calc R .
H8D H 0.4078 1.0335 -0.2299 0.093 Uiso 1 calc R .
C9 C 0.2548(3) 1.0156(3) -0.4333(2) 0.0592(8) Uani 1 d . .
H9B H 0.3477 1.0275 -0.4542 0.071 Uiso 1 calc R .
H9C H 0.2156 1.0916 -0.4269 0.071 Uiso 1 calc R .
C10 C 0.1611(3) 0.9222(3) -0.5018(2) 0.0595(8) Uani 1 d . .
H10B H 0.0672 0.9121 -0.4820 0.071 Uiso 1 calc R .
H10C H 0.1511 0.9478 -0.5597 0.071 Uiso 1 calc R .
C11 C 0.3296(3) 0.8053(3) -0.57420(17) 0.0606(9) Uani 1 d . .
H11A H 0.2908 0.8107 -0.6346 0.091 Uiso 1 calc R .
H11B H 0.3697 0.7309 -0.5778 0.091 Uiso 1 calc R .
H11C H 0.4028 0.8729 -0.5492 0.091 Uiso 1 calc R .
C12 C 0.1031(3) 0.7104(3) -0.55927(19) 0.0651(9) Uani 1 d . .
H12A H 0.0647 0.7252 -0.6170 0.098 Uiso 1 calc R .
H12B H 0.0291 0.7074 -0.5203 0.098 Uiso 1 calc R .
H12C H 0.1406 0.6344 -0.5696 0.098 Uiso 1 calc R .
C13 C 0.5959(2) 0.8033(2) -0.33730(14) 0.0283(5) Uani 1 d . .
C14 C 0.7447(2) 0.8527(2) -0.34215(16) 0.0375(6) Uani 1 d . .
H14A H 0.8083 0.8025 -0.3196 0.056 Uiso 1 calc R .
H14B H 0.7657 0.9339 -0.3052 0.056 Uiso 1 calc R .
H14C H 0.7569 0.8539 -0.4048 0.056 Uiso 1 calc R .
C15 C 0.3264(2) 0.5202(2) -0.41318(15) 0.0330(5) Uani 1 d . .
C16 C 0.3122(3) 0.4041(2) -0.48130(17) 0.0557(8) Uani 1 d . .
H16A H 0.2347 0.4010 -0.5284 0.084 Uiso 1 calc R .
H16B H 0.2934 0.3380 -0.4514 0.084 Uiso 1 calc R .
H16C H 0.3991 0.3978 -0.5084 0.084 Uiso 1 calc R .
C17 C 0.1495(2) 0.7372(2) -0.26727(16) 0.0328(5) Uani 1 d . .
C18 C 0.0589(2) 0.7164(3) -0.19713(17) 0.0462(7) Uani 1 d . .
H18A H 0.0079 0.6355 -0.2148 0.069 Uiso 1 calc R .
H18B H -0.0080 0.7740 -0.1913 0.069 Uiso 1 calc R .
H18C H 0.1172 0.7259 -0.1393 0.069 Uiso 1 calc R .
C19 C 0.2013(2) 0.4882(2) -0.14987(15) 0.0305(5) Uani 1 d . .
C20 C -0.0566(3) 0.1140(2) -0.08738(17) 0.0399(6) Uani 1 d . .

loop_
_atom_type_symbol
_atom_type_description
_atom_type_scat_dispersion_real
_atom_type_scat_dispersion_imag
_atom_type_scat_source
C C 0.0033 0.0016 'International Tables Vol C Tables 4.2.6.8 and 6.1.1.4'
H H 0.0000 0.0000 'International Tables Vol C Tables 4.2.6.8 and 6.1.1.4'
N N 0.0061 0.0033 'International Tables Vol C Tables 4.2.6.8 and 6.1.1.4'
O O 0.0106 0.0060 'International Tables Vol C Tables 4.2.6.8 and 6.1.1.4'
F F 0.0171 0.0103 'International Tables Vol C Tables 4.2.6.8 and 6.1.1.4'
S S 0.1246 0.1234 'International Tables Vol C Tables 4.2.6.8 and 6.1.1.4'
Co Co 0.3494 0.9721 'International Tables Vol C Tables 4.2.6.8 and 6.1.1.4'

loop_
_geom_angle_atom_site_label_1
_geom_angle_atom_site_label_2
_geom_angle_atom_site_label_3
_geom_angle
_geom_angle_site_symmetry_1
_geom_angle_site_symmetry_3
_geom_angle_publ_flag
O4 Co1 O1 94.76(6) . . ?
O4 Co1 O7 89.84(6) . . ?
O1 Co1 O7 175.16(6) . . ?
O4 Co1 O6 92.29(6) . . ?
O1 Co1 O6 90.89(6) . . ?
O7 Co1 O6 90.41(6) . . ?
O4 Co1 N1 171.46(7) . . ?
O1 Co1 N1 89.85(6) . . ?
O7 Co1 N1 85.40(6) . . ?
O6 Co1 N1 94.83(7) . . ?
O4 Co1 N2 89.98(7) . . ?
O1 Co1 N2 87.33(7) . . ?
O7 Co1 N2 91.19(7) . . ?
O6 Co1 N2 177.23(7) . . ?
N1 Co1 N2 83.05(8) . . ?
O2 Co2 O3 91.83(7) . . ?
O2 Co2 N4 100.53(7) . . ?
O3 Co2 N4 88.51(8) . . ?
O2 Co2 O5 163.67(6) . . ?
O3 Co2 O5 92.77(7) . . ?
N4 Co2 O5 95.25(7) . . ?
O2 Co2 O6 103.47(6) . . ?
O3 Co2 O6 96.64(6) . . ?
N4 Co2 O6 155.25(7) . . ?
O5 Co2 O6 60.42(6) . . ?
O2 Co2 N3 87.39(7) . . ?
O3 Co2 N3 170.77(7) . . ?
N4 Co2 N3 82.59(8) . . ?
O5 Co2 N3 90.51(7) . . ?
O6 Co2 N3 92.49(7) . . ?
O2 Co2 C17 134.03(7) . . ?
O3 Co2 C17 95.75(7) . . ?
N4 Co2 C17 124.88(8) . . ?
O5 Co2 C17 29.79(6) . . ?
O6 Co2 C17 30.64(6) . . ?
N3 Co2 C17 91.39(7) . . ?
O9 S1 O8 115.77(11) . . ?
O9 S1 O10 115.48(11) . . ?
O8 S1 O10 113.59(11) . . ?
O9 S1 C20 103.99(11) . . ?
O8 S1 C20 102.89(11) . . ?
O10 S1 C20 102.70(11) . . ?
C13 O1 Co1 146.24(15) . . ?
C13 O2 Co2 122.84(14) . . ?
C15 O3 Co2 135.01(15) . . ?
C15 O4 Co1 130.07(15) . . ?
C17 O5 Co2 91.39(13) . . ?
C17 O6 Co1 129.79(14) . . ?
C17 O6 Co2 89.09(12) . . ?
Co1 O6 Co2 107.69(6) . . ?
C19 O7 Co1 139.89(14) . . ?
C3 N1 C2 110.3(2) . . ?
C3 N1 C1 108.7(2) . . ?
C2 N1 C1 106.5(2) . . ?
C3 N1 Co1 103.20(15) . . ?
C2 N1 Co1 114.72(14) . . ?
C1 N1 Co1 113.28(14) . . ?
C6 N2 C5 107.8(2) . . ?
C6 N2 C4 110.6(2) . . ?
C5 N2 C4 108.9(2) . . ?
C6 N2 Co1 112.59(16) . . ?
C5 N2 Co1 112.79(15) . . ?
C4 N2 Co1 104.07(16) . . ?
C7 N3 C8 107.9(2) . . ?
C7 N3 C9 109.9(2) . . ?
C8 N3 C9 109.5(2) . . ?
C7 N3 Co2 114.14(17) . . ?
C8 N3 Co2 113.46(17) . . ?
C9 N3 Co2 101.70(16) . . ?
C10 N4 C12 109.4(2) . . ?
C10 N4 C11 111.4(2) . . ?
C12 N4 C11 107.7(2) . . ?
C10 N4 Co2 106.86(16) . . ?
C12 N4 Co2 111.49(15) . . ?
C11 N4 Co2 110.12(15) . . ?
N1 C3 C4 111.1(2) . . ?
N2 C4 C3 111.1(2) . . ?
N3 C9 C10 111.8(2) . . ?
N4 C10 C9 111.2(2) . . ?
O1 C13 O2 125.8(2) . . ?
O1 C13 C14 117.5(2) . . ?
O2 C13 C14 116.63(19) . . ?
O3 C15 O4 125.7(2) . . ?
O3 C15 C16 117.8(2) . . ?
O4 C15 C16 116.5(2) . . ?
O5 C17 O6 119.08(19) . . ?
O5 C17 C18 120.1(2) . . ?
O6 C17 C18 120.7(2) . . ?
O5 C17 Co2 58.82(11) . . ?
O6 C17 Co2 60.27(11) . . ?
C18 C17 Co2 175.93(18) . . ?
O7 C19 N6 122.6(2) . . ?
O7 C19 N5 119.4(2) . . ?
N6 C19 N5 118.0(2) . . ?
F1 C20 F2 107.5(2) . . ?
F1 C20 F3 108.0(2) . . ?
F2 C20 F3 107.2(2) . . ?
F1 C20 S1 111.06(18) . . ?
F2 C20 S1 111.52(17) . . ?
F3 C20 S1 111.36(18) . . ?

loop_
_geom_bond_atom_site_label_1
_geom_bond_atom_site_label_2
_geom_bond_distance
_geom_bond_site_symmetry_2
_geom_bond_publ_flag
Co1 O4 2.0762(15) . ?
Co1 O1 2.0815(14) . ?
Co1 O7 2.0978(14) . ?
Co1 O6 2.1398(15) . ?
Co1 N1 2.2087(19) . ?
Co1 N2 2.215(2) . ?
Co2 O2 2.0086(15) . ?
Co2 O3 2.0696(17) . ?
Co2 N4 2.1437(19) . ?
Co2 O5 2.1555(15) . ?
Co2 O6 2.1875(14) . ?
Co2 N3 2.279(2) . ?
Co2 C17 2.519(2) . ?
S1 O9 1.4270(16) . ?
S1 O8 1.4414(16) . ?
S1 O10 1.4423(17) . ?
S1 C20 1.821(3) . ?
O1 C13 1.257(2) . ?
O2 C13 1.258(3) . ?
O3 C15 1.247(3) . ?
O4 C15 1.266(3) . ?
O5 C17 1.252(3) . ?
O6 C17 1.284(3) . ?
O7 C19 1.250(2) . ?
N1 C3 1.476(3) . ?
N1 C2 1.480(3) . ?
N1 C1 1.485(3) . ?
N2 C6 1.473(3) . ?
N2 C5 1.477(3) . ?
N2 C4 1.484(3) . ?
N3 C7 1.469(3) . ?
N3 C8 1.471(3) . ?
N3 C9 1.487(3) . ?
N4 C10 1.474(4) . ?
N4 C12 1.483(3) . ?
N4 C11 1.487(3) . ?
N5 C19 1.341(3) . ?
N6 C19 1.326(3) . ?
F1 C20 1.323(3) . ?
F2 C20 1.326(3) . ?
F3 C20 1.326(3) . ?
C3 C4 1.501(4) . ?
C9 C10 1.489(4) . ?
C13 C14 1.507(3) . ?
C15 C16 1.506(3) . ?
C17 C18 1.493(3) . ?

loop_
_geom_torsion_atom_site_label_1
_geom_torsion_atom_site_label_2
_geom_torsion_atom_site_label_3
_geom_torsion_atom_site_label_4
_geom_torsion
_geom_torsion_site_symmetry_1
_geom_torsion_site_symmetry_2
_geom_torsion_site_symmetry_3
_geom_torsion_site_symmetry_4
_geom_torsion_publ_flag
O4 Co1 O1 C13 81.9(3) . . . . ?
O7 Co1 O1 C13 -116.2(7) . . . . ?
O6 Co1 O1 C13 -10.5(3) . . . . ?
N1 Co1 O1 C13 -105.3(3) . . . . ?
N2 Co1 O1 C13 171.6(3) . . . . ?
O3 Co2 O2 C13 -64.34(18) . . . . ?
N4 Co2 O2 C13 -153.16(18) . . . . ?
O5 Co2 O2 C13 42.0(3) . . . . ?
O6 Co2 O2 C13 32.93(19) . . . . ?
N3 Co2 O2 C13 124.87(18) . . . . ?
C17 Co2 O2 C13 35.5(2) . . . . ?
O2 Co2 O3 C15 100.2(2) . . . . ?
N4 Co2 O3 C15 -159.3(2) . . . . ?
O5 Co2 O3 C15 -64.1(2) . . . . ?
O6 Co2 O3 C15 -3.6(2) . . . . ?
N3 Co2 O3 C15 -174.8(4) . . . . ?
C17 Co2 O3 C15 -34.4(2) . . . . ?
O1 Co1 O4 C15 -36.9(2) . . . . ?
O7 Co1 O4 C15 144.6(2) . . . . ?
O6 Co1 O4 C15 54.16(19) . . . . ?
N1 Co1 O4 C15 -159.4(4) . . . . ?
N2 Co1 O4 C15 -124.2(2) . . . . ?
O2 Co2 O5 C17 -9.4(3) . . . . ?
O3 Co2 O5 C17 96.74(15) . . . . ?
N4 Co2 O5 C17 -174.50(15) . . . . ?
O6 Co2 O5 C17 0.68(13) . . . . ?
N3 Co2 O5 C17 -91.89(15) . . . . ?
O4 Co1 O6 C17 48.02(18) . . . . ?
O1 Co1 O6 C17 142.82(18) . . . . ?
O7 Co1 O6 C17 -41.84(18) . . . . ?
N1 Co1 O6 C17 -127.25(18) . . . . ?
N2 Co1 O6 C17 -167.1(12) . . . . ?
O4 Co1 O6 Co2 -56.10(7) . . . . ?
O1 Co1 O6 Co2 38.70(7) . . . . ?
O7 Co1 O6 Co2 -145.96(7) . . . . ?
N1 Co1 O6 Co2 128.63(7) . . . . ?
N2 Co1 O6 Co2 88.8(13) . . . . ?
O2 Co2 O6 C17 176.43(13) . . . . ?
O3 Co2 O6 C17 -90.08(14) . . . . ?
N4 Co2 O6 C17 10.9(2) . . . . ?
O5 Co2 O6 C17 -0.66(13) . . . . ?
N3 Co2 O6 C17 88.52(14) . . . . ?
O2 Co2 O6 Co1 -51.75(8) . . . . ?
O3 Co2 O6 Co1 41.74(7) . . . . ?
N4 Co2 O6 Co1 142.69(16) . . . . ?
O5 Co2 O6 Co1 131.16(9) . . . . ?
N3 Co2 O6 Co1 -139.66(7) . . . . ?
C17 Co2 O6 Co1 131.82(16) . . . . ?
O4 Co1 O7 C19 -4.6(2) . . . . ?
O1 Co1 O7 C19 -166.7(7) . . . . ?
O6 Co1 O7 C19 87.7(2) . . . . ?
N1 Co1 O7 C19 -177.5(2) . . . . ?
N2 Co1 O7 C19 -94.6(2) . . . . ?
O4 Co1 N1 C3 17.9(5) . . . . ?
O1 Co1 N1 C3 -104.87(14) . . . . ?
O7 Co1 N1 C3 74.22(14) . . . . ?
O6 Co1 N1 C3 164.25(14) . . . . ?
N2 Co1 N1 C3 -17.54(14) . . . . ?
O4 Co1 N1 C2 137.9(4) . . . . ?
O1 Co1 N1 C2 15.12(18) . . . . ?
O7 Co1 N1 C2 -165.79(19) . . . . ?
O6 Co1 N1 C2 -75.76(18) . . . . ?
N2 Co1 N1 C2 102.45(19) . . . . ?
O4 Co1 N1 C1 -99.4(5) . . . . ?
O1 Co1 N1 C1 137.75(18) . . . . ?
O7 Co1 N1 C1 -43.16(18) . . . . ?
O6 Co1 N1 C1 46.87(18) . . . . ?
N2 Co1 N1 C1 -134.92(18) . . . . ?
O4 Co1 N2 C6 -66.87(19) . . . . ?
O1 Co1 N2 C6 -161.63(19) . . . . ?
O7 Co1 N2 C6 22.98(19) . . . . ?
O6 Co1 N2 C6 148.2(12) . . . . ?
N1 Co1 N2 C6 108.19(19) . . . . ?
O4 Co1 N2 C5 55.40(18) . . . . ?
O1 Co1 N2 C5 -39.36(18) . . . . ?
O7 Co1 N2 C5 145.25(18) . . . . ?
O6 Co1 N2 C5 -89.5(13) . . . . ?
N1 Co1 N2 C5 -129.54(18) . . . . ?
O4 Co1 N2 C4 173.27(15) . . . . ?
O1 Co1 N2 C4 78.51(15) . . . . ?
O7 Co1 N2 C4 -96.88(15) . . . . ?
O6 Co1 N2 C4 28.3(14) . . . . ?
N1 Co1 N2 C4 -11.67(15) . . . . ?
O2 Co2 N3 C7 -156.1(2) . . . . ?
O3 Co2 N3 C7 118.6(4) . . . . ?
N4 Co2 N3 C7 103.0(2) . . . . ?
O5 Co2 N3 C7 7.7(2) . . . . ?
O6 Co2 N3 C7 -52.7(2) . . . . ?
C17 Co2 N3 C7 -22.0(2) . . . . ?
O2 Co2 N3 C8 -31.83(18) . . . . ?
O3 Co2 N3 C8 -117.2(4) . . . . ?
N4 Co2 N3 C8 -132.80(19) . . . . ?
O5 Co2 N3 C8 131.97(18) . . . . ?
O6 Co2 N3 C8 71.55(18) . . . . ?
C17 Co2 N3 C8 102.19(18) . . . . ?
O2 Co2 N3 C9 85.63(15) . . . . ?
O3 Co2 N3 C9 0.3(5) . . . . ?
N4 Co2 N3 C9 -15.35(15) . . . . ?
O5 Co2 N3 C9 -110.58(15) . . . . ?
O6 Co2 N3 C9 -171.00(15) . . . . ?
C17 Co2 N3 C9 -140.36(16) . . . . ?
O2 Co2 N4 C10 -98.94(16) . . . . ?
O3 Co2 N4 C10 169.47(16) . . . . ?
O5 Co2 N4 C10 76.83(16) . . . . ?
O6 Co2 N4 C10 66.8(2) . . . . ?
N3 Co2 N4 C10 -13.00(16) . . . . ?
C17 Co2 N4 C10 73.51(18) . . . . ?
O2 Co2 N4 C12 141.6(2) . . . . ?
O3 Co2 N4 C12 50.0(2) . . . . ?
O5 Co2 N4 C12 -42.6(2) . . . . ?
O6 Co2 N4 C12 -52.7(3) . . . . ?
N3 Co2 N4 C12 -132.4(2) . . . . ?
C17 Co2 N4 C12 -45.9(2) . . . . ?
O2 Co2 N4 C11 22.2(2) . . . . ?
O3 Co2 N4 C11 -69.4(2) . . . . ?
O5 Co2 N4 C11 -162.07(19) . . . . ?
O6 Co2 N4 C11 -172.13(18) . . . . ?
N3 Co2 N4 C11 108.1(2) . . . . ?
C17 Co2 N4 C11 -165.40(18) . . . . ?
C2 N1 C3 C4 -77.6(3) . . . . ?
C1 N1 C3 C4 165.9(2) . . . . ?
Co1 N1 C3 C4 45.4(2) . . . . ?
C6 N2 C4 C3 -81.1(3) . . . . ?
C5 N2 C4 C3 160.6(2) . . . . ?
Co1 N2 C4 C3 40.1(2) . . . . ?
N1 C3 C4 N2 -61.8(3) . . . . ?
C7 N3 C9 C10 -78.8(3) . . . . ?
C8 N3 C9 C10 162.8(3) . . . . ?
Co2 N3 C9 C10 42.5(3) . . . . ?
C12 N4 C10 C9 161.8(2) . . . . ?
C11 N4 C10 C9 -79.3(3) . . . . ?
Co2 N4 C10 C9 41.0(3) . . . . ?
N3 C9 C10 N4 -60.1(3) . . . . ?
Co1 O1 C13 O2 -15.2(4) . . . . ?
Co1 O1 C13 C14 163.37(19) . . . . ?
Co2 O2 C13 O1 -0.2(3) . . . . ?
Co2 O2 C13 C14 -178.83(15) . . . . ?
Co2 O3 C15 O4 -12.8(4) . . . . ?
Co2 O3 C15 C16 168.58(18) . . . . ?
Co1 O4 C15 O3 -19.0(4) . . . . ?
Co1 O4 C15 C16 159.59(17) . . . . ?
Co2 O5 C17 O6 -1.1(2) . . . . ?
Co2 O5 C17 C18 175.4(2) . . . . ?
Co1 O6 C17 O5 -111.3(2) . . . . ?
Co2 O6 C17 O5 1.1(2) . . . . ?
Co1 O6 C17 C18 72.1(3) . . . . ?
Co2 O6 C17 C18 -175.4(2) . . . . ?
Co1 O6 C17 Co2 -112.48(15) . . . . ?
O2 Co2 C17 O5 176.32(13) . . . . ?
O3 Co2 C17 O5 -85.52(15) . . . . ?
N4 Co2 C17 O5 6.68(19) . . . . ?
O6 Co2 C17 O5 -178.8(2) . . . . ?
N3 Co2 C17 O5 88.61(15) . . . . ?
O2 Co2 C17 O6 -4.84(18) . . . . ?
O3 Co2 C17 O6 93.33(13) . . . . ?
N4 Co2 C17 O6 -174.48(12) . . . . ?
O5 Co2 C17 O6 178.8(2) . . . . ?
N3 Co2 C17 O6 -92.55(13) . . . . ?
O2 Co2 C17 C18 101(2) . . . . ?
O3 Co2 C17 C18 -161(2) . . . . ?
N4 Co2 C17 C18 -69(3) . . . . ?
O5 Co2 C17 C18 -76(2) . . . . ?
O6 Co2 C17 C18 105(3) . . . . ?
N3 Co2 C17 C18 13(3) . . . . ?
Co1 O7 C19 N6 11.6(4) . . . . ?
Co1 O7 C19 N5 -169.72(17) . . . . ?
O9 S1 C20 F1 179.02(18) . . . . ?
O8 S1 C20 F1 57.9(2) . . . . ?
O10 S1 C20 F1 -60.3(2) . . . . ?
O9 S1 C20 F2 59.09(19) . . . . ?
O8 S1 C20 F2 -62.02(19) . . . . ?
O10 S1 C20 F2 179.79(16) . . . . ?
O9 S1 C20 F3 -60.6(2) . . . . ?
O8 S1 C20 F3 178.27(17) . . . . ?
O10 S1 C20 F3 60.1(2) . . . . ?
